data_1550436
loop_
_publ_author_name
'Viertl, Wolfgang'
'Pann, Johann'
'Pehn, Richard'
'Roithmeyer, Helena'
'Bendig, Marvin'
'Rodr\'iguez-Villal\'on, Alba'
'Bereiter, Raphael'
'Heiderscheid, Max'
'M\"uller, Thomas'
'Zhao, Xia'
'Hofer, Thomas S.'
'Thompson, Mark E.'
'Shi, Shuyang'
'Brueggeller, Peter'

_publ_section_title
;
 Performance of enhanced DuBois type water reduction catalysts (WRC) in
 artificial photosynthesis - effects of various proton relays during
 catalysis.
;
_journal_issue 0
_journal_name_full 'Faraday discussions'
_journal_page_first 141
_journal_page_last 161
_journal_paper_doi 10.1039/c8fd00162f
_journal_volume 215
_journal_year 2019
_chemical_formula_moiety 'C31 H35 Cl2 N Ni O4 P2, C2 H3 N'
_chemical_formula_sum 'C33 H38 Cl2 N2 Ni O4 P2'
_chemical_formula_weight 718.18
_chemical_name_systematic '[NiCl2(PNP-C1-Me)]'
_space_group_crystal_system monoclinic
_space_group_IT_number 14
_space_group_name_Hall '-P 2yn'
_space_group_name_H-M_alt 'P 1 21/n 1'
_symmetry_space_group_name_Hall '-P 2yn'
_symmetry_space_group_name_H-M 'P 1 21/n 1'
_atom_sites_solution_hydrogens geom
_audit_creation_method SHELXL-2014/7
_audit_update_record
;
2018-10-23 deposited with the CCDC.
2019-01-03 downloaded from the CCDC.
;
_cell_angle_alpha 90
_cell_angle_beta 105.0064(5)
_cell_angle_gamma 90
_cell_formula_units_Z 4
_cell_length_a 12.8814(2)
_cell_length_b 18.6698(3)
_cell_length_c 14.5746(2)
_cell_measurement_reflns_used 9440
_cell_measurement_temperature 183(2)
_cell_measurement_theta_max 26.4
_cell_measurement_theta_min 2.68
_cell_volume 3385.56(9)
_computing_cell_refinement 'Bruker SAINT-V 8.34A'
_computing_data_collection 'Bruker Apex II'
_computing_data_reduction 'Bruker SAINT-V 8.34A'
_computing_molecular_graphics SHELXLE
_computing_publication_material SHELXL-2014/7
_computing_structure_refinement 'SHELXL-2014/7 (Sheldrick, 2014)'
_computing_structure_solution 'Bruker Apex II'
_diffrn_ambient_temperature 183(2)
_diffrn_detector_area_resol_mean 10.4
_diffrn_measured_fraction_theta_full 0.999
_diffrn_measured_fraction_theta_max 0.999
_diffrn_measurement_device_type 'Bruker D8 QUEST PHOTON 100'
_diffrn_measurement_method '\f and \w scans'
_diffrn_radiation_type MoK\a
_diffrn_radiation_wavelength 0.71073
_diffrn_reflns_av_R_equivalents 0.0307
_diffrn_reflns_av_unetI/netI 0.0130
_diffrn_reflns_Laue_measured_fraction_full 0.999
_diffrn_reflns_Laue_measured_fraction_max 0.999
_diffrn_reflns_limit_h_max 16
_diffrn_reflns_limit_h_min -16
_diffrn_reflns_limit_k_max 23
_diffrn_reflns_limit_k_min -23
_diffrn_reflns_limit_l_max 18
_diffrn_reflns_limit_l_min -17
_diffrn_reflns_number 92012
_diffrn_reflns_point_group_measured_fraction_full 0.999
_diffrn_reflns_point_group_measured_fraction_max 0.999
_diffrn_reflns_theta_full 25.242
_diffrn_reflns_theta_max 26.429
_diffrn_reflns_theta_min 2.618
_diffrn_source 'Incoatec Microfocus'
_exptl_absorpt_coefficient_mu 0.865
_exptl_absorpt_correction_T_max 0.966
_exptl_absorpt_correction_T_min 0.725
_exptl_absorpt_correction_type multi-scan
_exptl_absorpt_process_details 'Bruker SADABS-2014/5'
_exptl_crystal_colour orange
_exptl_crystal_density_diffrn 1.409
_exptl_crystal_density_method 'not measured'
_exptl_crystal_description prism
_exptl_crystal_F_000 1496
_exptl_crystal_size_max 0.400
_exptl_crystal_size_mid 0.400
_exptl_crystal_size_min 0.040
_exptl_transmission_factor_max 0.966
_exptl_transmission_factor_min 0.725
_refine_diff_density_max 0.266
_refine_diff_density_min -0.295
_refine_diff_density_rms 0.044
_refine_ls_extinction_method none
_refine_ls_goodness_of_fit_ref 1.063
_refine_ls_hydrogen_treatment constr
_refine_ls_matrix_type full
_refine_ls_number_parameters 403
_refine_ls_number_reflns 6857
_refine_ls_number_restraints 0
_refine_ls_restrained_S_all 1.063
_refine_ls_R_factor_all 0.0254
_refine_ls_R_factor_gt 0.0216
_refine_ls_shift/su_max 0.002
_refine_ls_shift/su_mean 0.000
_refine_ls_structure_factor_coef Fsqd
_refine_ls_weighting_details 'w=1/[\s^2^(Fo^2^)+(0.0272P)^2^+1.0998P] where P=(Fo^2^+2Fc^2^)/3'
_refine_ls_weighting_scheme calc
_refine_ls_wR_factor_gt 0.0519
_refine_ls_wR_factor_ref 0.0537
_reflns_Friedel_coverage 0.000
_reflns_number_gt 6269
_reflns_number_total 6968
_reflns_threshold_expression 'I > 2\s(I)'
_cod_data_source_file c8fd00162f2.cif
_cod_data_source_block 5a
_cod_depositor_comments 'Adding full bibliography for 1550432--1550436.cif.'
_cod_database_code 1550436
_shelx_shelxl_version_number 2014/7
_shelx_space_group_comment
;
The symmetry employed for this shelxl refinement is uniquely defined
by the following loop, which should always be used as a source of
symmetry information in preference to the above space-group names.
They are only intended as comments.
;
_shelx_estimated_absorpt_t_min 0.725
_shelx_estimated_absorpt_t_max 0.966
_exptl_absorpt_special_details 'Bruker SADABS-2014/5'

loop_
_space_group_symop_operation_xyz
'x, y, z'
'-x+1/2, y+1/2, -z+1/2'
'-x, -y, -z'
'x-1/2, -y-1/2, z-1/2'

loop_
_atom_site_label
_atom_site_type_symbol
_atom_site_fract_x
_atom_site_fract_y
_atom_site_fract_z
_atom_site_U_iso_or_equiv
_atom_site_adp_type
_atom_site_occupancy
_atom_site_site_symmetry_order
_atom_site_calc_flag
_atom_site_refinement_flags_posn
_atom_site_refinement_flags_adp
Ni1 Ni 0.83851(2) 0.17513(2) 0.57370(2) 0.01390(5) Uani 1 1 d . .
Cl1 Cl 0.74420(2) 0.11891(2) 0.65993(2) 0.02035(7) Uani 1 1 d . .
Cl2 Cl 0.99103(2) 0.14682(2) 0.67528(2) 0.02122(7) Uani 1 1 d . .
P1 P 0.68497(2) 0.21261(2) 0.48333(2) 0.01525(7) Uani 1 1 d . .
P2 P 0.93386(2) 0.21885(2) 0.48463(2) 0.01487(7) Uani 1 1 d . .
O1 O 0.74680(9) 0.34841(5) 0.56713(8) 0.0366(2) Uani 1 1 d . .
O2 O 0.45382(7) 0.21820(5) 0.36722(6) 0.02465(19) Uani 1 1 d . .
O3 O 1.06229(9) 0.31586(5) 0.38957(7) 0.0327(2) Uani 1 1 d . .
O4 O 0.88974(7) 0.07921(5) 0.39387(7) 0.0263(2) Uani 1 1 d . .
N1 N 0.78210(8) 0.30045(5) 0.37496(7) 0.0207(2) Uani 1 1 d . .
C1 C 0.67848(10) 0.27224(7) 0.37931(9) 0.0212(2) Uani 1 1 d . .
H1A H 0.6470 0.2451 0.3203 0.025 Uiso 1 1 calc R U
H1B H 0.6298 0.3128 0.3818 0.025 Uiso 1 1 calc R U
C2 C 0.85521(10) 0.24348(7) 0.36472(8) 0.0204(2) Uani 1 1 d . .
H2A H 0.9035 0.2602 0.3262 0.024 Uiso 1 1 calc R U
H2B H 0.8143 0.2016 0.3327 0.024 Uiso 1 1 calc R U
C3 C 0.76962(12) 0.35476(8) 0.30061(12) 0.0376(4) Uani 1 1 d . .
H3A H 0.8399 0.3757 0.3024 0.056 Uiso 1 1 calc R U
H3B H 0.7210 0.3924 0.3112 0.056 Uiso 1 1 calc R U
H3C H 0.7396 0.3326 0.2385 0.056 Uiso 1 1 calc R U
C11 C 0.61463(10) 0.26200(7) 0.55679(9) 0.0222(3) Uani 1 1 d . .
C12 C 0.65616(12) 0.32878(7) 0.59217(10) 0.0285(3) Uani 1 1 d . .
C13 C 0.60663(14) 0.36884(9) 0.64940(11) 0.0419(4) Uani 1 1 d . .
H13A H 0.6349 0.4142 0.6731 0.050 Uiso 1 1 calc R U
C14 C 0.51625(16) 0.34212(10) 0.67141(12) 0.0490(5) Uani 1 1 d . .
H14A H 0.4819 0.3696 0.7099 0.059 Uiso 1 1 calc R U
C15 C 0.47487(14) 0.27588(10) 0.63828(11) 0.0430(4) Uani 1 1 d . .
H15A H 0.4126 0.2581 0.6541 0.052 Uiso 1 1 calc R U
C16 C 0.52475(11) 0.23548(8) 0.58185(9) 0.0295(3) Uani 1 1 d . .
H16A H 0.4974 0.1895 0.5603 0.035 Uiso 1 1 calc R U
C17 C 0.78396(15) 0.42054(8) 0.58068(12) 0.0449(4) Uani 1 1 d . .
H17A H 0.8412 0.4279 0.5486 0.067 Uiso 1 1 calc R U
H17B H 0.8119 0.4300 0.6488 0.067 Uiso 1 1 calc R U
H17C H 0.7243 0.4533 0.5540 0.067 Uiso 1 1 calc R U
C21 C 0.59663(10) 0.13898(6) 0.43100(8) 0.0173(2) Uani 1 1 d . .
C22 C 0.48860(10) 0.14927(7) 0.38053(8) 0.0193(2) Uani 1 1 d . .
C23 C 0.42325(10) 0.09050(7) 0.34718(9) 0.0241(3) Uani 1 1 d . .
H23A H 0.3494 0.0974 0.3165 0.029 Uiso 1 1 calc R U
C24 C 0.46594(11) 0.02168(7) 0.35875(10) 0.0281(3) Uani 1 1 d . .
H24A H 0.4208 -0.0183 0.3365 0.034 Uiso 1 1 calc R U
C25 C 0.57363(11) 0.01116(7) 0.40238(9) 0.0265(3) Uani 1 1 d . .
H25A H 0.6035 -0.0356 0.4071 0.032 Uiso 1 1 calc R U
C26 C 0.63793(10) 0.06958(7) 0.43938(9) 0.0209(2) Uani 1 1 d . .
H26A H 0.7114 0.0620 0.4710 0.025 Uiso 1 1 calc R U
C27 C 0.34709(10) 0.23010(8) 0.30919(10) 0.0300(3) Uani 1 1 d . .
H27A H 0.3351 0.2816 0.2985 0.045 Uiso 1 1 calc R U
H27B H 0.2949 0.2111 0.3414 0.045 Uiso 1 1 calc R U
H27C H 0.3382 0.2058 0.2481 0.045 Uiso 1 1 calc R U
C31 C 1.00973(10) 0.29923(6) 0.53159(8) 0.0188(2) Uani 1 1 d . .
C32 C 1.06621(11) 0.34004(7) 0.47867(9) 0.0250(3) Uani 1 1 d . .
C33 C 1.12398(14) 0.40042(8) 0.51808(11) 0.0384(4) Uani 1 1 d . .
H33A H 1.1613 0.4278 0.4818 0.046 Uiso 1 1 calc R U
C34 C 1.12722(14) 0.42080(8) 0.61027(12) 0.0418(4) Uani 1 1 d . .
H34A H 1.1672 0.4619 0.6370 0.050 Uiso 1 1 calc R U
C35 C 1.07276(13) 0.38168(8) 0.66340(10) 0.0330(3) Uani 1 1 d . .
H35A H 1.0750 0.3958 0.7265 0.040 Uiso 1 1 calc R U
C36 C 1.01471(11) 0.32162(7) 0.62385(9) 0.0235(3) Uani 1 1 d . .
H36A H 0.9773 0.2950 0.6607 0.028 Uiso 1 1 calc R U
C37 C 1.12040(17) 0.35374(11) 0.33445(13) 0.0551(5) Uani 1 1 d . .
H37A H 1.1127 0.3291 0.2736 0.083 Uiso 1 1 calc R U
H37B H 1.1966 0.3557 0.3689 0.083 Uiso 1 1 calc R U
H37C H 1.0920 0.4025 0.3228 0.083 Uiso 1 1 calc R U
C41 C 1.03276(10) 0.15557(6) 0.46405(8) 0.0187(2) Uani 1 1 d . .
C42 C 0.99805(10) 0.09064(6) 0.41743(9) 0.0203(2) Uani 1 1 d . .
C43 C 1.07241(11) 0.04269(7) 0.39727(9) 0.0247(3) Uani 1 1 d . .
H43A H 1.0489 -0.0011 0.3655 0.030 Uiso 1 1 calc R U
C44 C 1.18063(11) 0.05967(7) 0.42407(10) 0.0272(3) Uani 1 1 d . .
H44A H 1.2312 0.0277 0.4089 0.033 Uiso 1 1 calc R U
C45 C 1.21655(11) 0.12243(7) 0.47258(10) 0.0277(3) Uani 1 1 d . .
H45A H 1.2912 0.1329 0.4919 0.033 Uiso 1 1 calc R U
C46 C 1.14231(10) 0.17000(7) 0.49272(9) 0.0228(3) Uani 1 1 d . .
H46A H 1.1668 0.2129 0.5265 0.027 Uiso 1 1 calc R U
C47 C 0.85097(12) 0.01472(7) 0.34256(10) 0.0312(3) Uani 1 1 d . .
H47A H 0.7723 0.0136 0.3276 0.047 Uiso 1 1 calc R U
H47B H 0.8803 -0.0270 0.3816 0.047 Uiso 1 1 calc R U
H47C H 0.8739 0.0135 0.2835 0.047 Uiso 1 1 calc R U
N2 N 1.09736(15) 0.00949(9) 0.89523(11) 0.0560(4) Uani 1 1 d . .
C4 C 1.02560(15) 0.04484(9) 0.89648(11) 0.0414(4) Uani 1 1 d . .
C5 C 0.93468(14) 0.08958(10) 0.89878(12) 0.0470(4) Uani 1 1 d . .
H5A H 0.9594 0.1387 0.9155 0.071 Uiso 1 1 calc R U
H5B H 0.8999 0.0710 0.9462 0.071 Uiso 1 1 calc R U
H5C H 0.8832 0.0894 0.8361 0.071 Uiso 1 1 calc R U

loop_
_atom_site_aniso_label
_atom_site_aniso_U_11
_atom_site_aniso_U_22
_atom_site_aniso_U_33
_atom_site_aniso_U_23
_atom_site_aniso_U_13
_atom_site_aniso_U_12
Ni1 0.01274(8) 0.01563(8) 0.01310(8) 0.00092(5) 0.00291(6) -0.00088(5)
Cl1 0.02006(15) 0.02466(14) 0.01730(14) 0.00111(11) 0.00656(11) -0.00480(11)
Cl2 0.01656(14) 0.02548(15) 0.01937(14) 0.00354(11) 0.00058(11) 0.00065(11)
P1 0.01384(14) 0.01626(14) 0.01513(14) -0.00005(11) 0.00281(11) 0.00028(11)
P2 0.01428(14) 0.01622(14) 0.01467(14) -0.00003(11) 0.00474(11) -0.00021(11)
O1 0.0370(6) 0.0243(5) 0.0458(6) -0.0106(4) 0.0058(5) -0.0048(4)
O2 0.0179(4) 0.0252(5) 0.0270(5) 0.0019(4) -0.0011(4) 0.0027(4)
O3 0.0431(6) 0.0367(5) 0.0250(5) -0.0036(4) 0.0211(5) -0.0145(5)
O4 0.0219(5) 0.0225(4) 0.0347(5) -0.0092(4) 0.0076(4) -0.0024(4)
N1 0.0186(5) 0.0203(5) 0.0223(5) 0.0056(4) 0.0035(4) 0.0006(4)
C1 0.0184(6) 0.0236(6) 0.0199(6) 0.0057(5) 0.0023(5) 0.0002(5)
C2 0.0210(6) 0.0250(6) 0.0153(5) 0.0013(5) 0.0050(5) 0.0013(5)
C3 0.0277(8) 0.0365(8) 0.0485(9) 0.0251(7) 0.0098(7) 0.0019(6)
C11 0.0226(6) 0.0256(6) 0.0169(6) -0.0002(5) 0.0025(5) 0.0076(5)
C12 0.0312(8) 0.0275(7) 0.0223(6) -0.0031(5) -0.0009(6) 0.0089(6)
C13 0.0559(11) 0.0352(8) 0.0301(8) -0.0099(6) 0.0027(7) 0.0174(7)
C14 0.0628(12) 0.0560(11) 0.0319(8) -0.0077(8) 0.0187(8) 0.0260(9)
C15 0.0432(9) 0.0593(11) 0.0324(8) 0.0030(7) 0.0203(7) 0.0166(8)
C16 0.0287(7) 0.0388(8) 0.0228(6) 0.0013(6) 0.0100(6) 0.0063(6)
C17 0.0539(10) 0.0225(7) 0.0463(9) -0.0002(6) -0.0085(8) -0.0039(7)
C21 0.0178(6) 0.0204(6) 0.0139(5) -0.0009(4) 0.0047(4) -0.0018(5)
C22 0.0189(6) 0.0237(6) 0.0158(6) 0.0004(5) 0.0056(5) -0.0007(5)
C23 0.0177(6) 0.0327(7) 0.0214(6) -0.0026(5) 0.0040(5) -0.0062(5)
C24 0.0300(7) 0.0274(7) 0.0270(7) -0.0048(5) 0.0075(6) -0.0122(6)
C25 0.0332(7) 0.0196(6) 0.0264(7) -0.0015(5) 0.0075(6) -0.0022(5)
C26 0.0221(6) 0.0226(6) 0.0181(6) 0.0002(5) 0.0053(5) 0.0006(5)
C27 0.0180(6) 0.0365(7) 0.0323(7) 0.0083(6) 0.0007(5) 0.0034(6)
C31 0.0192(6) 0.0176(5) 0.0203(6) 0.0001(5) 0.0063(5) -0.0011(5)
C32 0.0291(7) 0.0250(6) 0.0240(6) -0.0009(5) 0.0124(5) -0.0053(5)
C33 0.0504(10) 0.0323(8) 0.0384(8) -0.0019(6) 0.0218(7) -0.0196(7)
C34 0.0545(10) 0.0326(8) 0.0408(9) -0.0120(7) 0.0170(8) -0.0227(7)
C35 0.0428(9) 0.0322(7) 0.0256(7) -0.0092(6) 0.0114(6) -0.0110(6)
C36 0.0259(7) 0.0245(6) 0.0217(6) -0.0003(5) 0.0090(5) -0.0040(5)
C37 0.0695(13) 0.0696(12) 0.0380(9) -0.0060(9) 0.0350(9) -0.0332(10)
C41 0.0203(6) 0.0198(6) 0.0175(6) 0.0030(5) 0.0078(5) 0.0031(5)
C42 0.0216(6) 0.0214(6) 0.0195(6) 0.0022(5) 0.0083(5) 0.0008(5)
C43 0.0313(7) 0.0193(6) 0.0265(6) 0.0027(5) 0.0130(6) 0.0045(5)
C44 0.0289(7) 0.0246(6) 0.0333(7) 0.0081(5) 0.0170(6) 0.0103(5)
C45 0.0185(6) 0.0314(7) 0.0350(7) 0.0083(6) 0.0102(5) 0.0047(5)
C46 0.0212(6) 0.0227(6) 0.0246(6) 0.0024(5) 0.0063(5) 0.0009(5)
C47 0.0312(8) 0.0286(7) 0.0349(7) -0.0125(6) 0.0104(6) -0.0072(6)
N2 0.0633(11) 0.0533(9) 0.0491(9) -0.0022(7) 0.0100(8) -0.0055(9)
C4 0.0494(10) 0.0409(9) 0.0293(8) 0.0057(7) 0.0014(7) -0.0151(8)
C5 0.0471(10) 0.0494(10) 0.0390(9) 0.0128(7) 0.0012(7) -0.0068(8)

loop_
_atom_type_symbol
_atom_type_description
_atom_type_scat_dispersion_real
_atom_type_scat_dispersion_imag
_atom_type_scat_source
C C 0.0033 0.0016 'International Tables Vol C Tables 4.2.6.8 and 6.1.1.4'
H H 0.0000 0.0000 'International Tables Vol C Tables 4.2.6.8 and 6.1.1.4'
N N 0.0061 0.0033 'International Tables Vol C Tables 4.2.6.8 and 6.1.1.4'
P P 0.1023 0.0942 'International Tables Vol C Tables 4.2.6.8 and 6.1.1.4'
Cl Cl 0.1484 0.1585 'International Tables Vol C Tables 4.2.6.8 and 6.1.1.4'
Ni Ni 0.3393 1.1124 'International Tables Vol C Tables 4.2.6.8 and 6.1.1.4'
O O 0.0106 0.0060 'International Tables Vol C Tables 4.2.6.8 and 6.1.1.4'

loop_
_geom_angle_atom_site_label_1
_geom_angle_atom_site_label_2
_geom_angle_atom_site_label_3
_geom_angle
P2 Ni1 P1 94.775(13)
P2 Ni1 Cl2 86.995(12)
P1 Ni1 Cl2 173.751(13)
P2 Ni1 Cl1 173.980(13)
P1 Ni1 Cl1 87.147(12)
Cl2 Ni1 Cl1 91.699(12)
C21 P1 C11 106.03(6)
C21 P1 C1 102.62(5)
C11 P1 C1 104.54(6)
C21 P1 Ni1 112.35(4)
C11 P1 Ni1 108.52(4)
C1 P1 Ni1 121.56(4)
C41 P2 C31 105.43(6)
C41 P2 C2 104.07(6)
C31 P2 C2 105.12(6)
C41 P2 Ni1 112.61(4)
C31 P2 Ni1 114.66(4)
C2 P2 Ni1 113.96(4)
C12 O1 C17 119.87(13)
C22 O2 C27 117.47(10)
C32 O3 C37 118.62(12)
C42 O4 C47 117.18(10)
C1 N1 C2 111.50(10)
C1 N1 C3 110.99(10)
C2 N1 C3 112.40(11)
N1 C1 P1 113.83(8)
N1 C1 H1A 108.8
P1 C1 H1A 108.8
N1 C1 H1B 108.8
P1 C1 H1B 108.8
H1A C1 H1B 107.7
N1 C2 P2 107.33(8)
N1 C2 H2A 110.2
P2 C2 H2A 110.2
N1 C2 H2B 110.2
P2 C2 H2B 110.2
H2A C2 H2B 108.5
N1 C3 H3A 109.5
N1 C3 H3B 109.5
H3A C3 H3B 109.5
N1 C3 H3C 109.5
H3A C3 H3C 109.5
H3B C3 H3C 109.5
C16 C11 C12 118.96(12)
C16 C11 P1 123.23(10)
C12 C11 P1 117.77(10)
O1 C12 C13 125.04(14)
O1 C12 C11 114.42(12)
C13 C12 C11 120.53(15)
C14 C13 C12 119.38(15)
C14 C13 H13A 120.3
C12 C13 H13A 120.3
C13 C14 C15 120.97(14)
C13 C14 H14A 119.5
C15 C14 H14A 119.5
C14 C15 C16 119.76(16)
C14 C15 H15A 120.1
C16 C15 H15A 120.1
C15 C16 C11 120.36(15)
C15 C16 H16A 119.8
C11 C16 H16A 119.8
O1 C17 H17A 109.5
O1 C17 H17B 109.5
H17A C17 H17B 109.5
O1 C17 H17C 109.5
H17A C17 H17C 109.5
H17B C17 H17C 109.5
C26 C21 C22 118.39(11)
C26 C21 P1 118.81(9)
C22 C21 P1 122.78(9)
O2 C22 C23 123.31(11)
O2 C22 C21 116.61(11)
C23 C22 C21 120.08(11)
C24 C23 C22 120.12(12)
C24 C23 H23A 119.9
C22 C23 H23A 119.9
C25 C24 C23 120.35(12)
C25 C24 H24A 119.8
C23 C24 H24A 119.8
C24 C25 C26 119.54(12)
C24 C25 H25A 120.2
C26 C25 H25A 120.2
C25 C26 C21 121.28(12)
C25 C26 H26A 119.4
C21 C26 H26A 119.4
O2 C27 H27A 109.5
O2 C27 H27B 109.5
H27A C27 H27B 109.5
O2 C27 H27C 109.5
H27A C27 H27C 109.5
H27B C27 H27C 109.5
C36 C31 C32 117.61(11)
C36 C31 P2 119.67(9)
C32 C31 P2 122.71(9)
O3 C32 C33 123.08(12)
O3 C32 C31 116.37(11)
C33 C32 C31 120.53(12)
C34 C33 C32 120.09(13)
C34 C33 H33A 120.0
C32 C33 H33A 120.0
C35 C34 C33 120.40(13)
C35 C34 H34A 119.8
C33 C34 H34A 119.8
C34 C35 C36 119.46(13)
C34 C35 H35A 120.3
C36 C35 H35A 120.3
C35 C36 C31 121.90(12)
C35 C36 H36A 119.0
C31 C36 H36A 119.0
O3 C37 H37A 109.5
O3 C37 H37B 109.5
H37A C37 H37B 109.5
O3 C37 H37C 109.5
H37A C37 H37C 109.5
H37B C37 H37C 109.5
C46 C41 C42 118.93(11)
C46 C41 P2 121.63(9)
C42 C41 P2 119.44(9)
O4 C42 C43 123.99(11)
O4 C42 C41 115.67(11)
C43 C42 C41 120.33(12)
C44 C43 C42 119.30(12)
C44 C43 H43A 120.3
C42 C43 H43A 120.3
C43 C44 C45 121.14(12)
C43 C44 H44A 119.4
C45 C44 H44A 119.4
C44 C45 C46 119.40(12)
C44 C45 H45A 120.3
C46 C45 H45A 120.3
C41 C46 C45 120.84(12)
C41 C46 H46A 119.6
C45 C46 H46A 119.6
O4 C47 H47A 109.5
O4 C47 H47B 109.5
H47A C47 H47B 109.5
O4 C47 H47C 109.5
H47A C47 H47C 109.5
H47B C47 H47C 109.5
N2 C4 C5 179.59(19)
C4 C5 H5A 109.5
C4 C5 H5B 109.5
H5A C5 H5B 109.5
C4 C5 H5C 109.5
H5A C5 H5C 109.5
H5B C5 H5C 109.5

loop_
_geom_bond_atom_site_label_1
_geom_bond_atom_site_label_2
_geom_bond_distance
Ni1 P2 2.1645(3)
Ni1 P1 2.1878(3)
Ni1 Cl2 2.1964(3)
Ni1 Cl1 2.2242(3)
P1 C21 1.8210(12)
P1 C11 1.8221(12)
P1 C1 1.8651(12)
P2 C41 1.8183(12)
P2 C31 1.8244(12)
P2 C2 1.8371(12)
O1 C12 1.3606(19)
O1 C17 1.4256(17)
O2 C22 1.3598(15)
O2 C27 1.4327(15)
O3 C32 1.3633(16)
O3 C37 1.4201(18)
O4 C42 1.3645(15)
O4 C47 1.4369(15)
N1 C1 1.4513(16)
N1 C2 1.4536(16)
N1 C3 1.4619(17)
C1 H1A 0.9900
C1 H1B 0.9900
C2 H2A 0.9900
C2 H2B 0.9900
C3 H3A 0.9800
C3 H3B 0.9800
C3 H3C 0.9800
C11 C16 1.3919(19)
C11 C12 1.4011(19)
C12 C13 1.392(2)
C13 C14 1.379(3)
C13 H13A 0.9500
C14 C15 1.383(3)
C14 H14A 0.9500
C15 C16 1.390(2)
C15 H15A 0.9500
C16 H16A 0.9500
C17 H17A 0.9800
C17 H17B 0.9800
C17 H17C 0.9800
C21 C26 1.3940(17)
C21 C22 1.4086(17)
C22 C23 1.3915(17)
C23 C24 1.390(2)
C23 H23A 0.9500
C24 C25 1.382(2)
C24 H24A 0.9500
C25 C26 1.3909(18)
C25 H25A 0.9500
C26 H26A 0.9500
C27 H27A 0.9800
C27 H27B 0.9800
C27 H27C 0.9800
C31 C36 1.3935(17)
C31 C32 1.4124(17)
C32 C33 1.3903(19)
C33 C34 1.387(2)
C33 H33A 0.9500
C34 C35 1.381(2)
C34 H34A 0.9500
C35 C36 1.3875(19)
C35 H35A 0.9500
C36 H36A 0.9500
C37 H37A 0.9800
C37 H37B 0.9800
C37 H37C 0.9800
C41 C46 1.3903(18)
C41 C42 1.4048(17)
C42 C43 1.3967(18)
C43 C44 1.383(2)
C43 H43A 0.9500
C44 C45 1.385(2)
C44 H44A 0.9500
C45 C46 1.3908(18)
C45 H45A 0.9500
C46 H46A 0.9500
C47 H47A 0.9800
C47 H47B 0.9800
C47 H47C 0.9800
N2 C4 1.140(2)
C4 C5 1.446(3)
C5 H5A 0.9800
C5 H5B 0.9800
C5 H5C 0.9800

loop_
_geom_torsion_atom_site_label_1
_geom_torsion_atom_site_label_2
_geom_torsion_atom_site_label_3
_geom_torsion_atom_site_label_4
_geom_torsion
C2 N1 C1 P1 62.34(12)
C3 N1 C1 P1 -171.52(10)
C21 P1 C1 N1 -136.67(9)
C11 P1 C1 N1 112.82(10)
Ni1 P1 C1 N1 -10.17(11)
C1 N1 C2 P2 -92.92(10)
C3 N1 C2 P2 141.72(10)
C41 P2 C2 N1 -173.51(8)
C31 P2 C2 N1 -62.91(9)
Ni1 P2 C2 N1 63.45(9)
C21 P1 C11 C16 13.45(12)
C1 P1 C11 C16 121.47(11)
Ni1 P1 C11 C16 -107.45(11)
C21 P1 C11 C12 -168.93(10)
C1 P1 C11 C12 -60.91(11)
Ni1 P1 C11 C12 70.17(10)
C17 O1 C12 C13 -14.7(2)
C17 O1 C12 C11 166.56(12)
C16 C11 C12 O1 177.14(12)
P1 C11 C12 O1 -0.58(16)
C16 C11 C12 C13 -1.7(2)
P1 C11 C12 C13 -179.43(11)
O1 C12 C13 C14 -178.49(14)
C11 C12 C13 C14 0.2(2)
C12 C13 C14 C15 0.7(2)
C13 C14 C15 C16 -0.1(3)
C14 C15 C16 C11 -1.4(2)
C12 C11 C16 C15 2.3(2)
P1 C11 C16 C15 179.89(11)
C11 P1 C21 C26 -128.34(10)
C1 P1 C21 C26 122.27(10)
Ni1 P1 C21 C26 -9.95(11)
C11 P1 C21 C22 53.03(11)
C1 P1 C21 C22 -56.37(11)
Ni1 P1 C21 C22 171.41(8)
C27 O2 C22 C23 -5.27(17)
C27 O2 C22 C21 174.79(11)
C26 C21 C22 O2 -174.77(10)
P1 C21 C22 O2 3.87(15)
C26 C21 C22 C23 5.29(17)
P1 C21 C22 C23 -176.07(9)
O2 C22 C23 C24 176.35(12)
C21 C22 C23 C24 -3.72(18)
C22 C23 C24 C25 -0.7(2)
C23 C24 C25 C26 3.5(2)
C24 C25 C26 C21 -1.85(19)
C22 C21 C26 C25 -2.54(18)
P1 C21 C26 C25 178.77(10)
C41 P2 C31 C36 -115.70(11)
C2 P2 C31 C36 134.68(10)
Ni1 P2 C31 C36 8.75(12)
C41 P2 C31 C32 63.23(12)
C2 P2 C31 C32 -46.39(12)
Ni1 P2 C31 C32 -172.32(9)
C37 O3 C32 C33 0.4(2)
C37 O3 C32 C31 -178.12(15)
C36 C31 C32 O3 178.33(12)
P2 C31 C32 O3 -0.62(17)
C36 C31 C32 C33 -0.2(2)
P2 C31 C32 C33 -179.20(12)
O3 C32 C33 C34 -178.01(15)
C31 C32 C33 C34 0.5(2)
C32 C33 C34 C35 -0.4(3)
C33 C34 C35 C36 0.1(3)
C34 C35 C36 C31 0.1(2)
C32 C31 C36 C35 -0.1(2)
P2 C31 C36 C35 178.92(11)
C31 P2 C41 C46 6.76(12)
C2 P2 C41 C46 117.14(11)
Ni1 P2 C41 C46 -118.96(10)
C31 P2 C41 C42 -172.75(9)
C2 P2 C41 C42 -62.38(11)
Ni1 P2 C41 C42 61.53(10)
C47 O4 C42 C43 -2.06(18)
C47 O4 C42 C41 177.46(11)
C46 C41 C42 O4 178.16(11)
P2 C41 C42 O4 -2.31(15)
C46 C41 C42 C43 -2.31(18)
P2 C41 C42 C43 177.22(9)
O4 C42 C43 C44 179.78(12)
C41 C42 C43 C44 0.29(19)
C42 C43 C44 C45 1.66(19)
C43 C44 C45 C46 -1.5(2)
C42 C41 C46 C45 2.45(18)
P2 C41 C46 C45 -177.07(10)
C44 C45 C46 C41 -0.6(2)
